data_7230217
loop_
_publ_author_name
'Puttreddy, Rakesh'
'von Essen, Carolina'
'Peuronen, Anssi'
'Lahtinen, Manu'
'Rissanen, Kari'

_publ_section_title
;
 Halogen bonds in 2,5-dihalopyridine-copper(ii) chloride complexes
;
_journal_issue 14
_journal_name_full CrystEngComm
_journal_page_first 1954
_journal_paper_doi 10.1039/C8CE00209F
_journal_volume 20
_journal_year 2018
_chemical_formula_moiety 'C20 H12 Br4 Cl8 Cu2 N4'
_chemical_formula_sum 'C20 H12 Br4 Cl8 Cu2 N4'
_chemical_formula_weight 1038.66
_space_group_crystal_system monoclinic
_space_group_IT_number 12
_space_group_name_Hall '-I 2y'
_space_group_name_H-M_alt 'I 1 2/m 1'
_symmetry_space_group_name_Hall '-I 2y'
_symmetry_space_group_name_H-M 'I 1 2/m 1'
_atom_sites_solution_hydrogens geom
_atom_sites_solution_primary dual
_audit_creation_date 2018-01-23
_audit_creation_method
;
Olex2 1.2
(compiled 2017.07.20 svn.r3457 for OlexSys, GUI svn.r5370)
;
_audit_update_record
;
2018-02-01 deposited with the CCDC.
2018-03-02 downloaded from the CCDC.
;
_cell_angle_alpha 90
_cell_angle_beta 92.06(3)
_cell_angle_gamma 90
_cell_formula_units_Z 2
_cell_length_a 7.8894(16)
_cell_length_b 14.316(3)
_cell_length_c 13.494(3)
_cell_measurement_reflns_used 1785
_cell_measurement_temperature 170.0(1)
_cell_measurement_theta_max 27.878
_cell_measurement_theta_min 0.407
_cell_volume 1523.1(6)
_computing_molecular_graphics 'Olex2 (Dolomanov et al., 2009)'
_computing_publication_material 'Olex2 (Dolomanov et al., 2009)'
_computing_structure_refinement 'ShelXL (Sheldrick, 2015)'
_computing_structure_solution 'ShelXT (Sheldrick, 2015)'
_diffrn_ambient_temperature 170.0(1)
_diffrn_measured_fraction_theta_full 0.999
_diffrn_measured_fraction_theta_max 0.999
_diffrn_measurement_device_type 'Bruker P4'
_diffrn_measurement_method '\w scans'
_diffrn_radiation_monochromator graphite
_diffrn_radiation_type MoK\a
_diffrn_radiation_wavelength 0.71073
_diffrn_reflns_av_R_equivalents 0.0279
_diffrn_reflns_av_unetI/netI 0.0325
_diffrn_reflns_Laue_measured_fraction_full 0.999
_diffrn_reflns_Laue_measured_fraction_max 0.999
_diffrn_reflns_limit_h_max 9
_diffrn_reflns_limit_h_min -7
_diffrn_reflns_limit_k_max 16
_diffrn_reflns_limit_k_min -17
_diffrn_reflns_limit_l_max 14
_diffrn_reflns_limit_l_min -16
_diffrn_reflns_number 4917
_diffrn_reflns_point_group_measured_fraction_full 0.999
_diffrn_reflns_point_group_measured_fraction_max 0.999
_diffrn_reflns_theta_full 25.237
_diffrn_reflns_theta_max 25.237
_diffrn_reflns_theta_min 2.846
_exptl_absorpt_coefficient_mu 7.367
_exptl_absorpt_correction_T_max 0.7457
_exptl_absorpt_correction_T_min 0.5248
_exptl_absorpt_correction_type multi-scan
_exptl_absorpt_process_details
'SADABS-2012/1 (Bruker,2012) was used for absorption correction. wR2(int) was 0.0944 before and 0.0549 after correction. The Ratio of minimum to maximum transmission is 0.7038. The \l/2 correction factor is 0.0015.'
_exptl_crystal_colour green
_exptl_crystal_colour_primary green
_exptl_crystal_density_diffrn 2.265
_exptl_crystal_description block
_exptl_crystal_F_000 988
_exptl_crystal_size_max 0.24
_exptl_crystal_size_mid 0.19
_exptl_crystal_size_min 0.14
_refine_diff_density_max 0.362
_refine_diff_density_min -0.376
_refine_diff_density_rms 0.081
_refine_ls_extinction_method none
_refine_ls_goodness_of_fit_ref 1.051
_refine_ls_hydrogen_treatment constr
_refine_ls_matrix_type full
_refine_ls_number_parameters 91
_refine_ls_number_reflns 1448
_refine_ls_number_restraints 0
_refine_ls_restrained_S_all 1.051
_refine_ls_R_factor_all 0.0259
_refine_ls_R_factor_gt 0.0212
_refine_ls_shift/su_max 0.001
_refine_ls_shift/su_mean 0.000
_refine_ls_structure_factor_coef Fsqd
_refine_ls_weighting_details 'w=1/[\s^2^(Fo^2^)+(0.0054P)^2^+3.1348P] where P=(Fo^2^+2Fc^2^)/3'
_refine_ls_weighting_scheme calc
_refine_ls_wR_factor_gt 0.0450
_refine_ls_wR_factor_ref 0.0466
_reflns_Friedel_coverage 0.000
_reflns_number_gt 1299
_reflns_number_total 1448
_reflns_threshold_expression 'I > 2\s(I)'
_cod_data_source_file c8ce00209f2.cif
_cod_data_source_block 3_4_CuCl2_2
_cod_depositor_comments 'Adding full bibliography for 7230211--7230222.cif.'
_cod_original_cell_volume 1523.1(5)
_cod_database_code 7230217
_shelx_shelxl_version_number 2014/7
_shelx_space_group_comment
;
The symmetry employed for this shelxl refinement is uniquely defined
by the following loop, which should always be used as a source of
symmetry information in preference to the above space-group names.
They are only intended as comments.
;
_olex2_refinement_description
;
1. Fixed Uiso
 At 1.2 times of:
  All C(H) groups
2.a Aromatic/amide H refined with riding coordinates:
 C3(H3), C4(H4), C6(H6)
;
_olex2_submission_special_instructions 'No special instructions were received'

loop_
_space_group_symop_operation_xyz
'x, y, z'
'-x, y, -z'
'x+1/2, y+1/2, z+1/2'
'-x+1/2, y+1/2, -z+1/2'
'-x, -y, -z'
'x, -y, z'
'-x+1/2, -y+1/2, -z+1/2'
'x+1/2, -y+1/2, z+1/2'

loop_
_atom_site_label
_atom_site_type_symbol
_atom_site_fract_x
_atom_site_fract_y
_atom_site_fract_z
_atom_site_U_iso_or_equiv
_atom_site_adp_type
_atom_site_occupancy
_atom_site_site_symmetry_order
_atom_site_calc_flag
_atom_site_refinement_flags_posn
_atom_site_refinement_flags_adp
_atom_site_refinement_flags_occupancy
Br5 Br 0.71848(4) 0.86088(2) 0.64719(2) 0.02651(10) Uani 1 1 d . . .
Cu1 Cu 0.39487(6) 0.5000 0.61713(3) 0.01446(12) Uani 1 2 d S T P
Cl1 Cl 0.44355(12) 0.5000 0.78395(6) 0.0196(2) Uani 1 2 d S T P
Cl1' Cl 0.29834(11) 0.5000 0.45236(6) 0.01552(19) Uani 1 2 d S T P
Cl2 Cl 0.05098(9) 0.61928(5) 0.62383(5) 0.02407(16) Uani 1 1 d . . .
N1 N 0.3793(3) 0.64283(14) 0.62127(14) 0.0160(5) Uani 1 1 d . . .
C2 C 0.2298(3) 0.68718(18) 0.62219(18) 0.0177(6) Uani 1 1 d . . .
C3 C 0.2150(4) 0.78328(19) 0.62453(19) 0.0236(6) Uani 1 1 d . . .
H3 H 0.1088 0.8115 0.6226 0.028 Uiso 1 1 calc R . .
C4 C 0.3605(4) 0.83641(19) 0.62976(19) 0.0228(6) Uani 1 1 d . . .
H4 H 0.3547 0.9013 0.6316 0.027 Uiso 1 1 calc R . .
C5 C 0.5155(3) 0.79127(18) 0.63220(18) 0.0189(6) Uani 1 1 d . . .
C6 C 0.5218(3) 0.69516(18) 0.62734(17) 0.0179(6) Uani 1 1 d . . .
H6 H 0.6268 0.6656 0.6283 0.021 Uiso 1 1 calc R . .

loop_
_atom_site_aniso_label
_atom_site_aniso_U_11
_atom_site_aniso_U_22
_atom_site_aniso_U_33
_atom_site_aniso_U_23
_atom_site_aniso_U_13
_atom_site_aniso_U_12
Br5 0.02501(19) 0.01888(16) 0.03582(18) -0.00403(11) 0.00340(12) -0.00677(12)
Cu1 0.0156(3) 0.0103(2) 0.0174(2) 0.000 -0.00030(17) 0.000
Cl1 0.0236(5) 0.0164(5) 0.0186(4) 0.000 0.0001(4) 0.000
Cl1' 0.0132(5) 0.0150(4) 0.0183(4) 0.000 -0.0002(3) 0.000
Cl2 0.0175(4) 0.0227(4) 0.0320(4) -0.0066(3) 0.0023(3) -0.0025(3)
N1 0.0186(13) 0.0126(11) 0.0165(11) -0.0019(8) -0.0014(9) -0.0003(10)
C2 0.0165(15) 0.0206(14) 0.0158(13) -0.0029(10) 0.0000(10) -0.0006(12)
C3 0.0220(17) 0.0207(15) 0.0280(15) -0.0011(11) 0.0004(12) 0.0055(12)
C4 0.0285(17) 0.0131(13) 0.0266(14) -0.0010(11) -0.0016(12) 0.0029(12)
C5 0.0208(16) 0.0182(14) 0.0177(13) -0.0023(10) 0.0011(11) -0.0029(12)
C6 0.0173(15) 0.0180(14) 0.0182(13) -0.0025(10) -0.0011(10) 0.0023(11)

loop_
_atom_type_symbol
_atom_type_description
_atom_type_scat_dispersion_real
_atom_type_scat_dispersion_imag
_atom_type_scat_source
C C 0.0033 0.0016 'International Tables Vol C Tables 4.2.6.8 and 6.1.1.4'
H H 0.0000 0.0000 'International Tables Vol C Tables 4.2.6.8 and 6.1.1.4'
Br Br -0.2901 2.4595 'International Tables Vol C Tables 4.2.6.8 and 6.1.1.4'
Cl Cl 0.1484 0.1585 'International Tables Vol C Tables 4.2.6.8 and 6.1.1.4'
Cu Cu 0.3201 1.2651 'International Tables Vol C Tables 4.2.6.8 and 6.1.1.4'
N N 0.0061 0.0033 'International Tables Vol C Tables 4.2.6.8 and 6.1.1.4'

loop_
_geom_angle_atom_site_label_1
_geom_angle_atom_site_label_2
_geom_angle_atom_site_label_3
_geom_angle
_geom_angle_site_symmetry_1
_geom_angle_site_symmetry_3
Cl1 Cu1 Cl1' 103.23(4) . 5_666
Cl1 Cu1 Cl1' 170.62(4) . .
Cl1' Cu1 Cl1' 86.15(4) . 5_666
N1 Cu1 Cl1 88.92(5) 6_565 .
N1 Cu1 Cl1 88.92(5) . .
N1 Cu1 Cl1' 93.83(6) 6_565 5_666
N1 Cu1 Cl1' 90.47(6) 6_565 .
N1 Cu1 Cl1' 90.47(6) . .
N1 Cu1 Cl1' 93.83(6) . 5_666
N1 Cu1 N1 172.33(12) 6_565 .
Cu1 Cl1' Cu1 93.85(4) . 5_666
C2 N1 Cu1 121.81(17) . .
C2 N1 C6 117.9(2) . .
C6 N1 Cu1 120.28(17) . .
N1 C2 Cl2 117.2(2) . .
N1 C2 C3 123.2(3) . .
C3 C2 Cl2 119.6(2) . .
C2 C3 H3 120.7 . .
C4 C3 C2 118.7(3) . .
C4 C3 H3 120.7 . .
C3 C4 H4 120.7 . .
C3 C4 C5 118.6(3) . .
C5 C4 H4 120.7 . .
C4 C5 Br5 120.1(2) . .
C6 C5 Br5 120.0(2) . .
C6 C5 C4 119.9(3) . .
N1 C6 C5 121.7(3) . .
N1 C6 H6 119.2 . .
C5 C6 H6 119.2 . .

loop_
_geom_bond_atom_site_label_1
_geom_bond_atom_site_label_2
_geom_bond_distance
_geom_bond_site_symmetry_2
Br5 C5 1.891(3) .
Cu1 Cl1 2.2699(11) .
Cu1 Cl1' 2.6270(12) 5_666
Cu1 Cl1' 2.3241(11) .
Cu1 N1 2.049(2) 6_565
Cu1 N1 2.049(2) .
Cl1' Cu1 2.6270(11) 5_666
Cl2 C2 1.714(3) .
N1 C2 1.339(3) .
N1 C6 1.351(3) .
C2 C3 1.381(4) .
C3 H3 0.9300 .
C3 C4 1.377(4) .
C4 H4 0.9300 .
C4 C5 1.382(4) .
C5 C6 1.378(4) .
C6 H6 0.9300 .
